data_4313383
loop_
_publ_author_name
'Maria Careri'
'Lisa Elviri'
'Maurizio Lanfranchi'
'Luciano Marchi\`o'
'Clara Mora'
'Maria Angela Pellinghelli'

_publ_contact_author
;
     Dr. Luciano Marchi\`o
     Dip. Chimica Generale ed Inorganica, Chimica Analitica,
     Chimica Fisica. Parco Area Scienze 17/a. Parma. Italy
;
_publ_contact_author_address
;    Dip. Chimica Generale ed Inorganica, Chimica Analitica,
     Chimica Fisica. Parco Area Scienze 17/a. Parma. Italy
;
_publ_contact_author_email marchio@unipr.it
_publ_contact_author_fax '+39 0521 905557'
_publ_contact_author_phone '+39 0521 905424'
_publ_section_title
;
 Versatile Ligand Behavior of
 Hydrotris(4-ethyl-3-methyl-5-thioxo-1,2,4-triazolyl)borate. Syntheses and
 Crystal Structures of Cu(I) and Bi(III) Complexes
;
_journal_name_full 'Inorganic Chemistry'
_journal_page_first 2109
_journal_page_last 2114
_journal_paper_doi 10.1021/ic025939v
_journal_volume 42
_journal_year 2003
_chemical_formula_moiety 'C30 H50 B2 Cu2 N18 S6,2.5(C2H3N),0.5(H2O)'
_chemical_formula_sum 'C35 H58.5 B2 Cu2 N20.5 O0.5 S6'
_chemical_formula_weight 1115.58
_chemical_name_systematic
;
 ?
;
_space_group_IT_number 14
_symmetry_cell_setting monoclinic
_symmetry_space_group_name_Hall '-P 2yn'
_symmetry_space_group_name_H-M 'P 1 21/n 1'
_atom_sites_solution_hydrogens geom
_atom_sites_solution_primary direct
_atom_sites_solution_secondary difmap
_audit_creation_method SHELXL-97
_cell_angle_alpha 90.00
_cell_angle_beta 97.324(2)
_cell_angle_gamma 90.00
_cell_formula_units_Z 4
_cell_length_a 11.9830(10)
_cell_length_b 22.113(2)
_cell_length_c 20.134(2)
_cell_measurement_reflns_used 8977
_cell_measurement_temperature 293(2)
_cell_measurement_theta_max 26.01
_cell_measurement_theta_min 1.37
_cell_volume 5291.6(8)
_computing_data_reduction SAINT
_computing_molecular_graphics 'Ortep3 for windows'
_computing_structure_refinement 'SHELXL-97 (Sheldrick, 1997)'
_computing_structure_solution SIR97
_diffrn_ambient_temperature 293(2)
_diffrn_measured_fraction_theta_full 0.900
_diffrn_measured_fraction_theta_max 0.900
_diffrn_measurement_device_type 'Bruker AXS Smart 1000'
_diffrn_measurement_method Omega-scan
_diffrn_radiation_monochromator graphite
_diffrn_radiation_source 'fine-focus sealed tube'
_diffrn_radiation_type MoK\a
_diffrn_radiation_wavelength 0.71073
_diffrn_reflns_av_R_equivalents 0.0573
_diffrn_reflns_av_sigmaI/netI 0.0668
_diffrn_reflns_limit_h_max 5
_diffrn_reflns_limit_h_min -14
_diffrn_reflns_limit_k_max 26
_diffrn_reflns_limit_k_min -22
_diffrn_reflns_limit_l_max 22
_diffrn_reflns_limit_l_min -23
_diffrn_reflns_number 20182
_diffrn_reflns_theta_full 26.01
_diffrn_reflns_theta_max 26.01
_diffrn_reflns_theta_min 1.37
_exptl_absorpt_coefficient_mu 1.090
_exptl_absorpt_correction_T_max 1.000
_exptl_absorpt_correction_T_min 0.590
_exptl_absorpt_correction_type empirical
_exptl_absorpt_process_details SADABS
_exptl_crystal_colour colourless
_exptl_crystal_density_diffrn 1.400
_exptl_crystal_density_method 'not measured'
_exptl_crystal_description block
_exptl_crystal_F_000 2320
_exptl_crystal_size_max 0.3
_exptl_crystal_size_mid 0.3
_exptl_crystal_size_min 0.2
_refine_diff_density_max 0.370
_refine_diff_density_min -0.432
_refine_diff_density_rms 0.067
_refine_ls_extinction_method none
_refine_ls_goodness_of_fit_ref 0.920
_refine_ls_hydrogen_treatment mixed
_refine_ls_matrix_type full
_refine_ls_number_parameters 635
_refine_ls_number_reflns 9351
_refine_ls_number_restraints 3
_refine_ls_restrained_S_all 0.921
_refine_ls_R_factor_all 0.0824
_refine_ls_R_factor_gt 0.0417
_refine_ls_shift/su_max 0.007
_refine_ls_shift/su_mean 0.000
_refine_ls_structure_factor_coef Fsqd
_refine_ls_weighting_details 'calc w=1/[\s^2^(Fo^2^)+(0.0615P)^2^+0.0000P] where P=(Fo^2^+2Fc^2^)/3'
_refine_ls_weighting_scheme calc
_refine_ls_wR_factor_gt 0.0992
_refine_ls_wR_factor_ref 0.1141
_reflns_number_gt 5721
_reflns_number_total 9351
_reflns_threshold_expression >2sigma(I)
_cod_data_source_file ic025939vsi20021128_101736_1.cif
_cod_data_source_block cm65
_cod_depositor_comments
;
The following automatic conversions were performed:

'_symmetry_cell_setting' value 'Monoclinic' changed to 'monoclinic'
according to the built-in table from CIF Core dictionary named
'cif_core.dic' version 2.4.1 from 2010-06-29.

Automatic conversion script
Id: cif_fix_values 1646 2011-03-28 12:23:43Z adriana 
;
_cod_original_formula_sum 'C35 H58.50 B2 Cu2 N20.50 O0.50 S6'
_cod_database_code 4313383

loop_
_symmetry_equiv_pos_as_xyz
'x, y, z'
'-x+1/2, y+1/2, -z+1/2'
'-x, -y, -z'
'x-1/2, -y-1/2, z-1/2'

loop_
_atom_site_label
_atom_site_type_symbol
_atom_site_fract_x
_atom_site_fract_y
_atom_site_fract_z
_atom_site_U_iso_or_equiv
_atom_site_adp_type
_atom_site_occupancy
_atom_site_symmetry_multiplicity
_atom_site_calc_flag
_atom_site_refinement_flags
_atom_site_disorder_assembly
_atom_site_disorder_group
C1A C 0.6215(8) 0.1018(4) 0.3097(4) 0.167(3) Uani 1 1 d . . .
H1A1 H 0.5976 0.0809 0.3472 0.251 Uiso 1 1 calc R . .
H1A2 H 0.6844 0.1274 0.3249 0.251 Uiso 1 1 calc R . .
H1A3 H 0.6435 0.0729 0.2782 0.251 Uiso 1 1 calc R . .
C2A C 0.5291(10) 0.1386(4) 0.2774(4) 0.136(3) Uani 1 1 d . . .
N1A N 0.4602(8) 0.1660(4) 0.2496(4) 0.178(3) Uani 1 1 d . . .
O1W O 0.805(3) 0.1508(16) 0.1731(18) 0.157(15) Uiso 0.25 1 d P A 1
O2W O 0.698(2) 0.2240(10) 0.1032(11) 0.125(9) Uiso 0.25 1 d P B 2
C2B C 0.7959(15) 0.1600(8) 0.1501(12) 0.20(3) Uani 0.50 1 d PD C 3
N1B N 0.7410(14) 0.1983(8) 0.1344(11) 0.133(6) Uani 0.50 1 d PD C 3
C1B C 0.8551(12) 0.1068(7) 0.1773(8) 0.106(6) Uani 0.50 1 d PD C 3
H1B1 H 0.8018 0.0774 0.1889 0.158 Uiso 0.50 1 calc PR C 3
H1B2 H 0.9051 0.1176 0.2166 0.158 Uiso 0.50 1 calc PR C 3
H1B3 H 0.8977 0.0899 0.1445 0.158 Uiso 0.50 1 calc PR C 3
N1C N 0.4883(7) 0.2737(4) 0.8031(4) 0.197(4) Uani 1 1 d . . .
C2C C 0.4253(6) 0.2601(3) 0.8375(4) 0.113(2) Uani 1 1 d . . .
C1C C 0.3547(6) 0.2418(3) 0.8858(4) 0.143(3) Uani 1 1 d . . .
H1C1 H 0.3501 0.1985 0.8865 0.215 Uiso 1 1 calc R . .
H1C2 H 0.2808 0.2585 0.8742 0.215 Uiso 1 1 calc R . .
H1C3 H 0.3857 0.2562 0.9293 0.215 Uiso 1 1 calc R . .
C11 C 0.4061(3) -0.37412(15) 0.48859(17) 0.0391(8) Uani 1 1 d . . .
C13 C 0.1961(3) -0.51014(16) 0.49273(17) 0.0360(8) Uani 1 1 d . . .
C14 C 0.1663(3) -0.05152(16) 0.54776(16) 0.0381(8) Uani 1 1 d . . .
C15 C 0.5015(3) -0.16450(15) 0.50026(17) 0.0371(8) Uani 1 1 d . . .
C16 C 0.3347(3) -0.04213(16) 0.37487(18) 0.0427(9) Uani 1 1 d . . .
C21 C 0.2477(3) -0.32479(16) 0.46226(18) 0.0434(9) Uani 1 1 d . . .
C22 C 0.2819(3) -0.38526(17) 0.73286(18) 0.0446(9) Uani 1 1 d . . .
C23 C 0.1020(3) -0.55299(16) 0.56749(17) 0.0382(8) Uani 1 1 d . . .
C24 C 0.0441(3) -0.12303(17) 0.51659(19) 0.0453(9) Uani 1 1 d . . .
C25 C 0.4493(3) -0.22732(16) 0.57511(18) 0.0432(9) Uani 1 1 d . . .
C26 C 0.3108(3) -0.12355(19) 0.31230(19) 0.0489(10) Uani 1 1 d . . .
C31 C 0.4019(4) -0.3012(2) 0.3926(2) 0.0656(12) Uani 1 1 d . . .
H31A H 0.4832 -0.2998 0.4028 0.079 Uiso 1 1 calc R . .
H31B H 0.3746 -0.2599 0.3881 0.079 Uiso 1 1 calc R . .
C32 C 0.4639(3) -0.38833(18) 0.81293(17) 0.0498(10) Uani 1 1 d . . .
H32A H 0.5269 -0.4162 0.8177 0.060 Uiso 1 1 calc R . .
H32B H 0.4205 -0.3954 0.8497 0.060 Uiso 1 1 calc R . .
C33 C 0.0531(3) -0.58866(18) 0.4477(2) 0.0535(10) Uani 1 1 d . . .
H33A H 0.0427 -0.5659 0.4062 0.064 Uiso 1 1 calc R . .
H33B H -0.0207 -0.5990 0.4593 0.064 Uiso 1 1 calc R . .
C34 C -0.0234(3) -0.03868(19) 0.5868(2) 0.0560(11) Uani 1 1 d . . .
H34A H -0.0984 -0.0474 0.5648 0.067 Uiso 1 1 calc R . .
H34B H -0.0117 0.0047 0.5848 0.067 Uiso 1 1 calc R . .
C35 C 0.6494(3) -0.23801(19) 0.5503(2) 0.0603(11) Uani 1 1 d . . .
H35A H 0.6862 -0.2303 0.5109 0.072 Uiso 1 1 calc R . .
H35B H 0.6451 -0.2814 0.5562 0.072 Uiso 1 1 calc R . .
C12 C 0.4274(3) -0.42567(15) 0.69360(16) 0.0353(8) Uani 1 1 d . . .
C41 C 0.3705(5) -0.3342(3) 0.3279(2) 0.1018(19) Uani 1 1 d . . .
H41A H 0.3975 -0.3751 0.3324 0.153 Uiso 1 1 calc R . .
H41B H 0.4038 -0.3143 0.2929 0.153 Uiso 1 1 calc R . .
H41C H 0.2902 -0.3344 0.3171 0.153 Uiso 1 1 calc R . .
C42 C 0.5074(4) -0.3248(2) 0.8167(2) 0.0717(13) Uani 1 1 d . . .
H42A H 0.5525 -0.3181 0.7813 0.108 Uiso 1 1 calc R . .
H42B H 0.5523 -0.3186 0.8592 0.108 Uiso 1 1 calc R . .
H42C H 0.4452 -0.2971 0.8122 0.108 Uiso 1 1 calc R . .
C43 C 0.1175(4) -0.6456(2) 0.4378(2) 0.0768(14) Uani 1 1 d . . .
H43A H 0.1918 -0.6353 0.4286 0.115 Uiso 1 1 calc R . .
H43B H 0.0793 -0.6680 0.4009 0.115 Uiso 1 1 calc R . .
H43C H 0.1224 -0.6697 0.4778 0.115 Uiso 1 1 calc R . .
C44 C -0.0150(4) -0.0579(2) 0.6589(2) 0.0849(16) Uani 1 1 d . . .
H44A H -0.0231 -0.1011 0.6612 0.127 Uiso 1 1 calc R . .
H44B H -0.0736 -0.0388 0.6797 0.127 Uiso 1 1 calc R . .
H44C H 0.0569 -0.0463 0.6818 0.127 Uiso 1 1 calc R . .
C45 C 0.7180(3) -0.2102(2) 0.6111(2) 0.0767(14) Uani 1 1 d . . .
H45A H 0.7242 -0.1674 0.6046 0.115 Uiso 1 1 calc R . .
H45B H 0.7917 -0.2279 0.6172 0.115 Uiso 1 1 calc R . .
H45C H 0.6815 -0.2178 0.6500 0.115 Uiso 1 1 calc R . .
C46 C 0.4775(4) -0.0323(3) 0.2434(3) 0.0961(18) Uani 1 1 d . . .
H46A H 0.5238 -0.0198 0.2835 0.144 Uiso 1 1 calc R . .
H46B H 0.4920 -0.0068 0.2069 0.144 Uiso 1 1 calc R . .
H46C H 0.4945 -0.0735 0.2334 0.144 Uiso 1 1 calc R . .
C51 C 0.1649(3) -0.28116(17) 0.4282(2) 0.0594(11) Uani 1 1 d . . .
H51A H 0.1025 -0.2773 0.4534 0.089 Uiso 1 1 calc R . .
H51B H 0.1386 -0.2956 0.3840 0.089 Uiso 1 1 calc R . .
H51C H 0.2003 -0.2425 0.4252 0.089 Uiso 1 1 calc R . .
C52 C 0.2124(4) -0.3564(2) 0.7805(2) 0.0688(13) Uani 1 1 d . . .
H52A H 0.1384 -0.3483 0.7579 0.103 Uiso 1 1 calc R . .
H52B H 0.2469 -0.3192 0.7967 0.103 Uiso 1 1 calc R . .
H52C H 0.2070 -0.3832 0.8175 0.103 Uiso 1 1 calc R . .
C53 C 0.0228(3) -0.59275(18) 0.5979(2) 0.0563(10) Uani 1 1 d . . .
H53A H 0.0270 -0.5841 0.6449 0.084 Uiso 1 1 calc R . .
H53B H 0.0426 -0.6343 0.5918 0.084 Uiso 1 1 calc R . .
H53C H -0.0524 -0.5856 0.5767 0.084 Uiso 1 1 calc R . .
C54 C -0.0635(3) -0.15771(19) 0.5071(2) 0.0636(12) Uani 1 1 d . . .
H54A H -0.0564 -0.1912 0.4775 0.095 Uiso 1 1 calc R . .
H54B H -0.1233 -0.1317 0.4879 0.095 Uiso 1 1 calc R . .
H54C H -0.0800 -0.1725 0.5496 0.095 Uiso 1 1 calc R . .
C55 C 0.4530(4) -0.27681(18) 0.6251(2) 0.0610(11) Uani 1 1 d . . .
H55A H 0.4918 -0.2631 0.6670 0.091 Uiso 1 1 calc R . .
H55B H 0.4919 -0.3109 0.6096 0.091 Uiso 1 1 calc R . .
H55C H 0.3777 -0.2884 0.6309 0.091 Uiso 1 1 calc R . .
C56 C 0.3016(4) -0.1638(2) 0.2525(2) 0.0715(13) Uani 1 1 d . . .
H56A H 0.3746 -0.1690 0.2385 0.107 Uiso 1 1 calc R . .
H56B H 0.2517 -0.1458 0.2168 0.107 Uiso 1 1 calc R . .
H56C H 0.2724 -0.2024 0.2636 0.107 Uiso 1 1 calc R . .
C36 C 0.3555(4) -0.0273(2) 0.2535(2) 0.0618(11) Uani 1 1 d . . .
H36A H 0.3372 0.0148 0.2603 0.074 Uiso 1 1 calc R . .
H36B H 0.3090 -0.0413 0.2135 0.074 Uiso 1 1 calc R . .
B1 B 0.3330(3) -0.44746(18) 0.57466(19) 0.0348(9) Uani 1 1 d . . .
B2 B 0.3299(3) -0.09438(18) 0.4887(2) 0.0369(9) Uani 1 1 d . . .
N11 N 0.3282(2) -0.39273(12) 0.52646(13) 0.0355(6) Uani 1 1 d . . .
N12 N 0.3375(2) -0.42632(12) 0.64688(13) 0.0338(6) Uani 1 1 d . . .
N13 N 0.2290(2) -0.48782(12) 0.55359(13) 0.0344(6) Uani 1 1 d . . .
N14 N 0.2131(2) -0.09406(13) 0.51288(14) 0.0375(7) Uani 1 1 d . . .
N15 N 0.3962(2) -0.15259(12) 0.51115(13) 0.0359(6) Uani 1 1 d . . .
N16 N 0.3172(2) -0.09018(13) 0.41214(13) 0.0380(7) Uani 1 1 d . . .
N21 N 0.2280(2) -0.36095(13) 0.50999(15) 0.0398(7) Uani 1 1 d . . .
N22 N 0.2453(2) -0.39993(14) 0.67166(14) 0.0430(7) Uani 1 1 d . . .
N23 N 0.1709(2) -0.51512(13) 0.60125(14) 0.0399(7) Uani 1 1 d . . .
N24 N 0.1344(2) -0.13895(13) 0.49238(14) 0.0424(7) Uani 1 1 d . . .
N25 N 0.3630(2) -0.19218(14) 0.55877(14) 0.0425(7) Uani 1 1 d . . .
N26 N 0.3011(2) -0.14177(14) 0.37267(15) 0.0450(7) Uani 1 1 d . . .
N31 N 0.3547(2) -0.33057(13) 0.44732(14) 0.0432(7) Uani 1 1 d . . .
N32 N 0.3926(2) -0.40020(13) 0.74907(13) 0.0397(7) Uani 1 1 d . . .
N33 N 0.1132(2) -0.55118(12) 0.50103(14) 0.0367(7) Uani 1 1 d . . .
N34 N 0.0594(2) -0.06955(13) 0.55120(15) 0.0421(7) Uani 1 1 d . . .
N35 N 0.5358(2) -0.21249(13) 0.54050(14) 0.0412(7) Uani 1 1 d . . .
N36 N 0.3306(3) -0.06286(15) 0.31086(14) 0.0456(8) Uani 1 1 d . . .
S1 S 0.54159(8) -0.39630(5) 0.48941(5) 0.0546(3) Uani 1 1 d . . .
S2 S 0.56131(8) -0.44919(5) 0.68912(5) 0.0539(3) Uani 1 1 d . . .
S3 S 0.24486(7) -0.49393(4) 0.41890(4) 0.0428(2) Uani 1 1 d . . .
S4 S 0.22344(9) 0.01479(5) 0.57960(5) 0.0526(3) Uani 1 1 d . . .
S5 S 0.57840(8) -0.13069(5) 0.44479(5) 0.0488(3) Uani 1 1 d . . .
S6 S 0.35645(10) 0.03180(5) 0.39754(6) 0.0611(3) Uani 1 1 d . . .
Cu1 Cu 0.59278(4) -0.45298(2) 0.58056(2) 0.04641(14) Uani 1 1 d . . .
Cu2 Cu 0.34468(4) 0.04578(2) 0.50679(2) 0.05045(14) Uani 1 1 d . . .
H1 H 0.404(2) -0.4742(12) 0.5698(13) 0.023(7) Uiso 1 1 d . . .
H2 H 0.381(2) -0.0527(14) 0.5131(14) 0.034(8) Uiso 1 1 d . . .

loop_
_atom_site_aniso_label
_atom_site_aniso_U_11
_atom_site_aniso_U_22
_atom_site_aniso_U_33
_atom_site_aniso_U_23
_atom_site_aniso_U_13
_atom_site_aniso_U_12
C1A 0.221(10) 0.153(8) 0.117(6) -0.046(6) -0.023(6) 0.014(7)
C2A 0.217(11) 0.116(7) 0.073(5) -0.023(5) 0.006(5) -0.001(6)
N1A 0.239(10) 0.178(8) 0.110(6) -0.007(5) -0.011(5) 0.023(7)
C2B 0.15(3) 0.30(5) 0.17(3) -0.17(3) 0.12(3) -0.18(4)
N1B 0.083(11) 0.113(12) 0.205(16) -0.044(12) 0.030(11) -0.029(8)
C1B 0.073(9) 0.159(16) 0.084(9) -0.014(11) 0.004(7) -0.038(9)
N1C 0.196(8) 0.260(10) 0.147(6) 0.030(6) 0.067(6) -0.061(7)
C2C 0.101(5) 0.116(5) 0.118(6) -0.007(4) 0.007(4) -0.012(4)
C1C 0.120(5) 0.099(5) 0.236(8) -0.044(5) 0.118(6) -0.039(4)
C11 0.041(2) 0.038(2) 0.038(2) -0.0021(16) 0.0037(15) -0.0011(15)
C13 0.0280(18) 0.041(2) 0.038(2) -0.0010(16) 0.0011(14) 0.0085(14)
C14 0.038(2) 0.040(2) 0.038(2) 0.0008(17) 0.0123(14) -0.0006(16)
C15 0.0354(19) 0.035(2) 0.042(2) -0.0047(16) 0.0074(14) -0.0058(14)
C16 0.038(2) 0.048(2) 0.043(2) 0.0072(19) 0.0051(15) 0.0013(16)
C21 0.043(2) 0.035(2) 0.050(2) -0.0013(18) -0.0043(16) -0.0019(16)
C22 0.044(2) 0.049(2) 0.044(2) -0.0093(18) 0.0134(16) -0.0040(17)
C23 0.0303(19) 0.040(2) 0.044(2) -0.0009(17) 0.0040(14) -0.0002(15)
C24 0.035(2) 0.046(2) 0.055(2) 0.0056(19) 0.0087(16) -0.0017(16)
C25 0.042(2) 0.040(2) 0.047(2) 0.0047(18) 0.0020(16) -0.0041(16)
C26 0.043(2) 0.058(3) 0.043(3) 0.001(2) -0.0003(17) 0.0063(18)
C31 0.065(3) 0.070(3) 0.062(3) 0.030(2) 0.010(2) 0.004(2)
C32 0.056(2) 0.062(3) 0.030(2) -0.0001(18) 0.0012(16) -0.0069(19)
C33 0.038(2) 0.062(3) 0.058(3) -0.020(2) -0.0063(17) -0.0057(18)
C34 0.042(2) 0.060(3) 0.070(3) -0.007(2) 0.0239(19) 0.0039(18)
C35 0.040(2) 0.054(3) 0.087(3) 0.003(2) 0.013(2) 0.0127(18)
C12 0.036(2) 0.039(2) 0.031(2) 0.0014(15) 0.0063(14) -0.0073(14)
C41 0.118(5) 0.133(5) 0.056(3) 0.024(3) 0.016(3) 0.008(4)
C42 0.072(3) 0.074(3) 0.063(3) -0.007(2) -0.015(2) -0.015(2)
C43 0.080(3) 0.057(3) 0.092(4) -0.033(3) 0.008(3) -0.006(2)
C44 0.096(4) 0.094(4) 0.074(4) -0.002(3) 0.048(3) 0.008(3)
C45 0.041(3) 0.090(4) 0.093(4) 0.019(3) -0.011(2) 0.001(2)
C46 0.079(4) 0.145(5) 0.069(3) 0.020(3) 0.022(3) -0.018(3)
C51 0.057(3) 0.040(2) 0.077(3) 0.010(2) -0.010(2) 0.0034(18)
C52 0.059(3) 0.088(3) 0.063(3) -0.026(2) 0.022(2) 0.000(2)
C53 0.046(2) 0.053(3) 0.071(3) 0.000(2) 0.0118(19) -0.0112(18)
C54 0.044(2) 0.062(3) 0.087(3) -0.005(2) 0.017(2) -0.013(2)
C55 0.068(3) 0.053(3) 0.061(3) 0.018(2) 0.003(2) -0.004(2)
C56 0.091(3) 0.081(3) 0.040(2) -0.014(2) 0.001(2) 0.006(3)
C36 0.069(3) 0.078(3) 0.039(2) 0.018(2) 0.0091(19) 0.002(2)
B1 0.029(2) 0.040(2) 0.036(2) 0.0003(18) 0.0060(15) 0.0024(17)
B2 0.034(2) 0.036(2) 0.042(2) 0.0006(19) 0.0106(16) -0.0026(17)
N11 0.0318(15) 0.0354(16) 0.0385(17) -0.0011(13) 0.0019(12) 0.0033(12)
N12 0.0282(15) 0.0384(16) 0.0354(16) -0.0043(13) 0.0064(11) 0.0005(12)
N13 0.0338(15) 0.0388(17) 0.0303(16) -0.0022(13) 0.0035(11) -0.0005(12)
N14 0.0317(15) 0.0378(17) 0.0441(17) -0.0002(14) 0.0088(12) -0.0064(12)
N15 0.0311(15) 0.0402(17) 0.0374(16) 0.0030(13) 0.0089(11) -0.0050(12)
N16 0.0416(17) 0.0405(18) 0.0321(16) 0.0056(14) 0.0056(12) 0.0004(13)
N21 0.0349(16) 0.0346(17) 0.0485(18) -0.0033(15) -0.0004(12) 0.0045(12)
N22 0.0337(16) 0.053(2) 0.0434(19) -0.0074(15) 0.0097(13) 0.0010(13)
N23 0.0413(17) 0.0419(18) 0.0368(17) -0.0007(14) 0.0062(13) -0.0038(13)
N24 0.0362(17) 0.0395(18) 0.0521(19) -0.0024(14) 0.0078(13) -0.0054(13)
N25 0.0419(18) 0.0470(19) 0.0400(18) 0.0069(14) 0.0112(13) -0.0066(14)
N26 0.0486(19) 0.0453(19) 0.0403(19) -0.0029(15) 0.0023(13) 0.0002(14)
N31 0.0466(19) 0.0376(18) 0.0446(19) 0.0096(14) 0.0028(14) 0.0011(13)
N32 0.0424(18) 0.0478(18) 0.0297(16) -0.0060(14) 0.0083(12) -0.0072(13)
N33 0.0295(15) 0.0378(16) 0.0419(18) -0.0076(14) 0.0006(11) 0.0031(12)
N34 0.0344(17) 0.0429(18) 0.0515(19) -0.0019(15) 0.0155(13) -0.0021(13)
N35 0.0326(17) 0.0395(18) 0.0512(19) 0.0020(14) 0.0039(13) 0.0006(12)
N36 0.0499(19) 0.058(2) 0.0292(18) 0.0073(15) 0.0081(13) 0.0053(15)
S1 0.0448(6) 0.0674(7) 0.0546(6) 0.0189(5) 0.0179(4) 0.0104(5)
S2 0.0340(5) 0.0883(8) 0.0387(5) 0.0001(5) 0.0014(4) 0.0108(5)
S3 0.0384(5) 0.0578(6) 0.0315(5) -0.0029(4) 0.0028(3) 0.0084(4)
S4 0.0567(6) 0.0452(6) 0.0602(7) -0.0125(5) 0.0245(5) -0.0120(5)
S5 0.0454(6) 0.0534(6) 0.0518(6) -0.0039(5) 0.0230(4) -0.0108(4)
S6 0.0857(8) 0.0446(6) 0.0567(7) 0.0096(5) 0.0238(6) -0.0070(5)
Cu1 0.0359(3) 0.0572(3) 0.0470(3) 0.0034(2) 0.00873(18) 0.0053(2)
Cu2 0.0469(3) 0.0454(3) 0.0608(3) 0.0021(2) 0.0132(2) -0.0052(2)

loop_
_atom_type_symbol
_atom_type_description
_atom_type_scat_dispersion_real
_atom_type_scat_dispersion_imag
_atom_type_scat_source
C C 0.0033 0.0016 'International Tables Vol C Tables 4.2.6.8 and 6.1.1.4'
B B 0.0013 0.0007 'International Tables Vol C Tables 4.2.6.8 and 6.1.1.4'
N N 0.0061 0.0033 'International Tables Vol C Tables 4.2.6.8 and 6.1.1.4'
S S 0.1246 0.1234 'International Tables Vol C Tables 4.2.6.8 and 6.1.1.4'
Cu Cu 0.3201 1.2651 'International Tables Vol C Tables 4.2.6.8 and 6.1.1.4'
O O 0.0106 0.0060 'International Tables Vol C Tables 4.2.6.8 and 6.1.1.4'
H H 0.0000 0.0000 'International Tables Vol C Tables 4.2.6.8 and 6.1.1.4'

loop_
_geom_angle_atom_site_label_1
_geom_angle_atom_site_label_2
_geom_angle_atom_site_label_3
_geom_angle
_geom_angle_site_symmetry_1
_geom_angle_site_symmetry_3
_geom_angle_publ_flag
C2A C1A H1A1 109.5 . . ?
C2A C1A H1A2 109.5 . . ?
H1A1 C1A H1A2 109.5 . . ?
C2A C1A H1A3 109.5 . . ?
H1A1 C1A H1A3 109.5 . . ?
H1A2 C1A H1A3 109.5 . . ?
N1A C2A C1A 176.4(10) . . ?
N1B C2B C1B 171(2) . . ?
N1C C2C C1C 174.5(9) . . ?
C2C C1C H1C1 109.5 . . ?
C2C C1C H1C2 109.5 . . ?
H1C1 C1C H1C2 109.5 . . ?
C2C C1C H1C3 109.5 . . ?
H1C1 C1C H1C3 109.5 . . ?
H1C2 C1C H1C3 109.5 . . ?
N11 C11 N31 105.7(3) . . ?
N11 C11 S1 129.8(3) . . ?
N31 C11 S1 124.5(3) . . ?
N13 C13 N33 105.5(3) . . ?
N13 C13 S3 129.1(3) . . ?
N33 C13 S3 125.4(3) . . ?
N14 C14 N34 106.5(3) . . ?
N14 C14 S4 128.7(3) . . ?
N34 C14 S4 124.8(3) . . ?
N15 C15 N35 106.0(3) . . ?
N15 C15 S5 128.4(3) . . ?
N35 C15 S5 125.5(3) . . ?
N16 C16 N36 106.0(3) . . ?
N16 C16 S6 130.0(3) . . ?
N36 C16 S6 124.1(3) . . ?
N21 C21 N31 111.9(3) . . ?
N21 C21 C51 124.7(3) . . ?
N31 C21 C51 123.4(3) . . ?
N22 C22 N32 111.6(3) . . ?
N22 C22 C52 124.7(4) . . ?
N32 C22 C52 123.7(3) . . ?
N23 C23 N33 111.0(3) . . ?
N23 C23 C53 124.2(3) . . ?
N33 C23 C53 124.9(3) . . ?
N24 C24 N34 111.2(3) . . ?
N24 C24 C54 124.3(4) . . ?
N34 C24 C54 124.4(3) . . ?
N25 C25 N35 111.0(3) . . ?
N25 C25 C55 124.5(3) . . ?
N35 C25 C55 124.5(3) . . ?
N26 C26 N36 111.2(3) . . ?
N26 C26 C56 124.4(4) . . ?
N36 C26 C56 124.4(4) . . ?
N31 C31 C41 111.2(4) . . ?
N31 C31 H31A 109.4 . . ?
C41 C31 H31A 109.4 . . ?
N31 C31 H31B 109.4 . . ?
C41 C31 H31B 109.4 . . ?
H31A C31 H31B 108.0 . . ?
N32 C32 C42 111.8(3) . . ?
N32 C32 H32A 109.3 . . ?
C42 C32 H32A 109.3 . . ?
N32 C32 H32B 109.3 . . ?
C42 C32 H32B 109.3 . . ?
H32A C32 H32B 107.9 . . ?
N33 C33 C43 110.9(3) . . ?
N33 C33 H33A 109.5 . . ?
C43 C33 H33A 109.5 . . ?
N33 C33 H33B 109.5 . . ?
C43 C33 H33B 109.5 . . ?
H33A C33 H33B 108.1 . . ?
N34 C34 C44 112.0(3) . . ?
N34 C34 H34A 109.2 . . ?
C44 C34 H34A 109.2 . . ?
N34 C34 H34B 109.2 . . ?
C44 C34 H34B 109.2 . . ?
H34A C34 H34B 107.9 . . ?
N35 C35 C45 110.6(3) . . ?
N35 C35 H35A 109.5 . . ?
C45 C35 H35A 109.5 . . ?
N35 C35 H35B 109.5 . . ?
C45 C35 H35B 109.5 . . ?
H35A C35 H35B 108.1 . . ?
N12 C12 N32 106.1(3) . . ?
N12 C12 S2 129.8(3) . . ?
N32 C12 S2 124.0(2) . . ?
C31 C41 H41A 109.5 . . ?
C31 C41 H41B 109.5 . . ?
H41A C41 H41B 109.5 . . ?
C31 C41 H41C 109.5 . . ?
H41A C41 H41C 109.5 . . ?
H41B C41 H41C 109.5 . . ?
C32 C42 H42A 109.5 . . ?
C32 C42 H42B 109.5 . . ?
H42A C42 H42B 109.5 . . ?
C32 C42 H42C 109.5 . . ?
H42A C42 H42C 109.5 . . ?
H42B C42 H42C 109.5 . . ?
C33 C43 H43A 109.5 . . ?
C33 C43 H43B 109.5 . . ?
H43A C43 H43B 109.5 . . ?
C33 C43 H43C 109.5 . . ?
H43A C43 H43C 109.5 . . ?
H43B C43 H43C 109.5 . . ?
C34 C44 H44A 109.5 . . ?
C34 C44 H44B 109.5 . . ?
H44A C44 H44B 109.5 . . ?
C34 C44 H44C 109.5 . . ?
H44A C44 H44C 109.5 . . ?
H44B C44 H44C 109.5 . . ?
C35 C45 H45A 109.5 . . ?
C35 C45 H45B 109.5 . . ?
H45A C45 H45B 109.5 . . ?
C35 C45 H45C 109.5 . . ?
H45A C45 H45C 109.5 . . ?
H45B C45 H45C 109.5 . . ?
C36 C46 H46A 109.5 . . ?
C36 C46 H46B 109.5 . . ?
H46A C46 H46B 109.5 . . ?
C36 C46 H46C 109.5 . . ?
H46A C46 H46C 109.5 . . ?
H46B C46 H46C 109.5 . . ?
C21 C51 H51A 109.5 . . ?
C21 C51 H51B 109.5 . . ?
H51A C51 H51B 109.5 . . ?
C21 C51 H51C 109.5 . . ?
H51A C51 H51C 109.5 . . ?
H51B C51 H51C 109.5 . . ?
C22 C52 H52A 109.5 . . ?
C22 C52 H52B 109.5 . . ?
H52A C52 H52B 109.5 . . ?
C22 C52 H52C 109.5 . . ?
H52A C52 H52C 109.5 . . ?
H52B C52 H52C 109.5 . . ?
C23 C53 H53A 109.5 . . ?
C23 C53 H53B 109.5 . . ?
H53A C53 H53B 109.5 . . ?
C23 C53 H53C 109.5 . . ?
H53A C53 H53C 109.5 . . ?
H53B C53 H53C 109.5 . . ?
C24 C54 H54A 109.5 . . ?
C24 C54 H54B 109.5 . . ?
H54A C54 H54B 109.5 . . ?
C24 C54 H54C 109.5 . . ?
H54A C54 H54C 109.5 . . ?
H54B C54 H54C 109.5 . . ?
C25 C55 H55A 109.5 . . ?
C25 C55 H55B 109.5 . . ?
H55A C55 H55B 109.5 . . ?
C25 C55 H55C 109.5 . . ?
H55A C55 H55C 109.5 . . ?
H55B C55 H55C 109.5 . . ?
C26 C56 H56A 109.5 . . ?
C26 C56 H56B 109.5 . . ?
H56A C56 H56B 109.5 . . ?
C26 C56 H56C 109.5 . . ?
H56A C56 H56C 109.5 . . ?
H56B C56 H56C 109.5 . . ?
N36 C36 C46 111.5(3) . . ?
N36 C36 H36A 109.3 . . ?
C46 C36 H36A 109.3 . . ?
N36 C36 H36B 109.3 . . ?
C46 C36 H36B 109.3 . . ?
H36A C36 H36B 108.0 . . ?
N12 B1 N13 111.6(3) . . ?
N12 B1 N11 110.7(3) . . ?
N13 B1 N11 108.4(3) . . ?
N12 B1 H1 109.3(15) . . ?
N13 B1 H1 106.5(16) . . ?
N11 B1 H1 110.3(15) . . ?
N16 B2 N14 109.9(3) . . ?
N16 B2 N15 109.0(3) . . ?
N14 B2 N15 111.4(3) . . ?
N16 B2 H2 110.5(14) . . ?
N14 B2 H2 108.2(15) . . ?
N15 B2 H2 107.8(15) . . ?
C11 N11 N21 110.5(3) . . ?
C11 N11 B1 128.5(3) . . ?
N21 N11 B1 120.3(3) . . ?
C12 N12 N22 110.3(3) . . ?
C12 N12 B1 127.1(3) . . ?
N22 N12 B1 122.4(2) . . ?
C13 N13 N23 111.0(3) . . ?
C13 N13 B1 126.8(3) . . ?
N23 N13 B1 121.1(3) . . ?
C14 N14 N24 110.0(3) . . ?
C14 N14 B2 128.9(3) . . ?
N24 N14 B2 120.7(3) . . ?
C15 N15 N25 110.4(3) . . ?
C15 N15 B2 125.2(3) . . ?
N25 N15 B2 122.8(3) . . ?
C16 N16 N26 110.7(3) . . ?
C16 N16 B2 127.8(3) . . ?
N26 N16 B2 120.9(3) . . ?
C21 N21 N11 104.7(3) . . ?
C22 N22 N12 104.9(3) . . ?
C23 N23 N13 104.9(3) . . ?
C24 N24 N14 105.2(3) . . ?
C25 N25 N15 105.1(3) . . ?
C26 N26 N16 104.9(3) . . ?
C21 N31 C11 107.2(3) . . ?
C21 N31 C31 126.5(3) . . ?
C11 N31 C31 126.0(3) . . ?
C12 N32 C22 107.1(3) . . ?
C12 N32 C32 125.8(3) . . ?
C22 N32 C32 127.1(3) . . ?
C23 N33 C13 107.6(3) . . ?
C23 N33 C33 126.9(3) . . ?
C13 N33 C33 125.4(3) . . ?
C14 N34 C24 107.1(3) . . ?
C14 N34 C34 126.4(3) . . ?
C24 N34 C34 126.5(3) . . ?
C25 N35 C15 107.5(3) . . ?
C25 N35 C35 126.5(3) . . ?
C15 N35 C35 125.7(3) . . ?
C16 N36 C26 107.2(3) . . ?
C16 N36 C36 125.6(3) . . ?
C26 N36 C36 126.9(3) . . ?
C11 S1 Cu1 109.36(13) . . ?
C12 S2 Cu1 109.67(12) . . ?
C13 S3 Cu1 106.02(11) . 3_646 ?
C14 S4 Cu2 105.81(12) . . ?
C15 S5 Cu2 107.83(12) . 3_656 ?
C16 S6 Cu2 111.54(13) . . ?
S1 Cu1 S2 134.98(4) . . ?
S1 Cu1 S3 115.95(4) . 3_646 ?
S2 Cu1 S3 105.20(4) . 3_646 ?
S6 Cu2 S5 117.69(4) . 3_656 ?
S6 Cu2 S4 135.14(4) . . ?
S5 Cu2 S4 103.25(4) 3_656 . ?

loop_
_geom_bond_atom_site_label_1
_geom_bond_atom_site_label_2
_geom_bond_distance
_geom_bond_site_symmetry_2
_geom_bond_publ_flag
C1A C2A 1.459(11) . ?
C1A H1A1 0.9600 . ?
C1A H1A2 0.9600 . ?
C1A H1A3 0.9600 . ?
C2A N1A 1.116(10) . ?
C2B N1B 1.094(16) . ?
C2B C1B 1.446(16) . ?
C1B H1B1 0.9600 . ?
C1B H1B2 0.9600 . ?
C1B H1B3 0.9600 . ?
N1C C2C 1.129(8) . ?
C2C C1C 1.427(9) . ?
C1C H1C1 0.9600 . ?
C1C H1C2 0.9600 . ?
C1C H1C3 0.9600 . ?
C11 N11 1.342(4) . ?
C11 N31 1.366(4) . ?
C11 S1 1.695(4) . ?
C13 N13 1.333(4) . ?
C13 N33 1.371(4) . ?
C13 S3 1.703(4) . ?
C14 N14 1.339(4) . ?
C14 N34 1.352(4) . ?
C14 S4 1.708(4) . ?
C15 N15 1.333(4) . ?
C15 N35 1.366(4) . ?
C15 S5 1.709(3) . ?
C16 N16 1.332(4) . ?
C16 N36 1.363(5) . ?
C16 S6 1.708(4) . ?
C21 N21 1.295(4) . ?
C21 N31 1.360(4) . ?
C21 C51 1.487(5) . ?
C22 N22 1.296(4) . ?
C22 N32 1.366(4) . ?
C22 C52 1.491(5) . ?
C23 N23 1.305(4) . ?
C23 N33 1.362(4) . ?
C23 C53 1.482(5) . ?
C24 N24 1.292(4) . ?
C24 N34 1.373(5) . ?
C24 C54 1.491(5) . ?
C25 N25 1.302(4) . ?
C25 N35 1.360(4) . ?
C25 C55 1.483(5) . ?
C26 N26 1.300(4) . ?
C26 N36 1.364(5) . ?
C26 C56 1.490(5) . ?
C31 N31 1.454(5) . ?
C31 C41 1.499(7) . ?
C31 H31A 0.9700 . ?
C31 H31B 0.9700 . ?
C32 N32 1.474(4) . ?
C32 C42 1.496(5) . ?
C32 H32A 0.9700 . ?
C32 H32B 0.9700 . ?
C33 N33 1.471(4) . ?
C33 C43 1.502(6) . ?
C33 H33A 0.9700 . ?
C33 H33B 0.9700 . ?
C34 N34 1.465(4) . ?
C34 C44 1.503(6) . ?
C34 H34A 0.9700 . ?
C34 H34B 0.9700 . ?
C35 N35 1.464(4) . ?
C35 C45 1.515(6) . ?
C35 H35A 0.9700 . ?
C35 H35B 0.9700 . ?
C12 N12 1.337(4) . ?
C12 N32 1.363(4) . ?
C12 S2 1.700(3) . ?
C41 H41A 0.9600 . ?
C41 H41B 0.9600 . ?
C41 H41C 0.9600 . ?
C42 H42A 0.9600 . ?
C42 H42B 0.9600 . ?
C42 H42C 0.9600 . ?
C43 H43A 0.9600 . ?
C43 H43B 0.9600 . ?
C43 H43C 0.9600 . ?
C44 H44A 0.9600 . ?
C44 H44B 0.9600 . ?
C44 H44C 0.9600 . ?
C45 H45A 0.9600 . ?
C45 H45B 0.9600 . ?
C45 H45C 0.9600 . ?
C46 C36 1.505(6) . ?
C46 H46A 0.9600 . ?
C46 H46B 0.9600 . ?
C46 H46C 0.9600 . ?
C51 H51A 0.9600 . ?
C51 H51B 0.9600 . ?
C51 H51C 0.9600 . ?
C52 H52A 0.9600 . ?
C52 H52B 0.9600 . ?
C52 H52C 0.9600 . ?
C53 H53A 0.9600 . ?
C53 H53B 0.9600 . ?
C53 H53C 0.9600 . ?
C54 H54A 0.9600 . ?
C54 H54B 0.9600 . ?
C54 H54C 0.9600 . ?
C55 H55A 0.9600 . ?
C55 H55B 0.9600 . ?
C55 H55C 0.9600 . ?
C56 H56A 0.9600 . ?
C56 H56B 0.9600 . ?
C56 H56C 0.9600 . ?
C36 N36 1.459(5) . ?
C36 H36A 0.9700 . ?
C36 H36B 0.9700 . ?
B1 N12 1.522(5) . ?
B1 N13 1.548(5) . ?
B1 N11 1.548(5) . ?
B1 H1 1.05(3) . ?
B2 N16 1.533(5) . ?
B2 N14 1.539(4) . ?
B2 N15 1.549(5) . ?
B2 H2 1.18(3) . ?
N11 N21 1.395(4) . ?
N12 N22 1.397(4) . ?
N13 N23 1.393(4) . ?
N14 N24 1.395(4) . ?
N15 N25 1.394(4) . ?
N16 N26 1.390(4) . ?
S1 Cu1 2.2424(11) . ?
S2 Cu1 2.2666(11) . ?
S3 Cu1 2.2711(10) 3_646 ?
S4 Cu2 2.2961(11) . ?
S5 Cu2 2.2576(11) 3_656 ?
S6 Cu2 2.2435(12) . ?
Cu1 S3 2.2711(10) 3_646 ?
Cu2 S5 2.2576(11) 3_656 ?
